data_7218874
loop_
_publ_author_name
'Chattopadhyay, Pabitra'
'Mukherjee, Manjira'
'Sen, Buddhadeb'
'Pal, Siddhartha'
'Banerjee, Samya'
'Lohar, Somenath'
'Zangrando, Ennio'

_publ_section_title
;
 A bio-attuned ratiometric hydrogen sulfate ion selective receptor in
 aqueous solvent: structural proof of the H-bonded adduct
;
_journal_name_full 'RSC Adv.'
_journal_paper_doi 10.1039/C4RA10245B
_journal_year 2014
_chemical_formula_moiety '2(C21 H18 N3 O), S O4, 3(H2 O)'
_chemical_formula_sum 'C42 H42 N6 O9 S'
_chemical_formula_weight 806.88
_chemical_name_systematic
; 
 ? 
;
_space_group_IT_number 15
_symmetry_cell_setting monoclinic
_symmetry_space_group_name_Hall '-C 2yc'
_symmetry_space_group_name_H-M 'C 1 2/c 1'
_atom_sites_solution_hydrogens geom
_atom_sites_solution_primary direct
_atom_sites_solution_secondary difmap
_audit_creation_method SHELXL-97
_cell_angle_alpha 90.00
_cell_angle_beta 118.819(3)
_cell_angle_gamma 90.00
_cell_formula_units_Z 4
_cell_length_a 16.3414(8)
_cell_length_b 17.0145(9)
_cell_length_c 16.3578(11)
_cell_measurement_reflns_used 2266
_cell_measurement_temperature 296(2)
_cell_measurement_theta_max 19.56
_cell_measurement_theta_min 2.74
_cell_volume 3984.8(4)
_computing_cell_refinement 'Bruker APEX-2 (Bruker, 2004)'
_computing_data_collection 'Bruker APEX-2 (Bruker, 2004)'
_computing_data_reduction 'Bruker SAINT'
_computing_molecular_graphics 'Ortep3 for Windows (Farrugia,1997)'
_computing_publication_material 'Wingx 1.80.05 (Farrugia, 1999)'
_computing_structure_refinement 'SHELX97 (Sheldrick, 2008)'
_computing_structure_solution 'SHELX97 (Sheldrick, 2008)'
_diffrn_ambient_temperature 296(2)
_diffrn_measured_fraction_theta_full 0.995
_diffrn_measured_fraction_theta_max 0.995
_diffrn_measurement_device_type 'CCD area detector'
_diffrn_measurement_method 'phi and omega scan'
_diffrn_radiation_monochromator graphite
_diffrn_radiation_source 'fine-focus sealed tube'
_diffrn_radiation_type MoK\a
_diffrn_radiation_wavelength 0.71073
_diffrn_reflns_av_R_equivalents 0.0680
_diffrn_reflns_av_sigmaI/netI 0.0322
_diffrn_reflns_limit_h_max 16
_diffrn_reflns_limit_h_min -16
_diffrn_reflns_limit_k_max 17
_diffrn_reflns_limit_k_min -17
_diffrn_reflns_limit_l_max 16
_diffrn_reflns_limit_l_min -16
_diffrn_reflns_number 21422
_diffrn_reflns_theta_full 21.51
_diffrn_reflns_theta_max 21.51
_diffrn_reflns_theta_min 3.46
_exptl_absorpt_coefficient_mu 0.146
_exptl_absorpt_correction_type none
_exptl_crystal_colour 'deep yellow'
_exptl_crystal_density_diffrn 1.345
_exptl_crystal_density_method 'not measured'
_exptl_crystal_description block
_exptl_crystal_F_000 1696
_exptl_crystal_size_max 0.35
_exptl_crystal_size_mid 0.25
_exptl_crystal_size_min 0.20
_refine_diff_density_max 0.438
_refine_diff_density_min -0.242
_refine_diff_density_rms 0.052
_refine_ls_extinction_method none
_refine_ls_goodness_of_fit_ref 1.072
_refine_ls_hydrogen_treatment mixed
_refine_ls_matrix_type full
_refine_ls_number_parameters 275
_refine_ls_number_reflns 2290
_refine_ls_number_restraints 0
_refine_ls_restrained_S_all 1.072
_refine_ls_R_factor_all 0.0800
_refine_ls_R_factor_gt 0.0558
_refine_ls_shift/su_max 0.001
_refine_ls_shift/su_mean 0.000
_refine_ls_structure_factor_coef Fsqd
_refine_ls_weighting_details 'calc w=1/[\s^2^(Fo^2^)+(0.0974P)^2^+3.5800P] where P=(Fo^2^+2Fc^2^)/3'
_refine_ls_weighting_scheme calc
_refine_ls_wR_factor_gt 0.1513
_refine_ls_wR_factor_ref 0.1726
_reflns_number_gt 1674
_reflns_number_total 2290
_reflns_threshold_expression >2sigma(I)
_cod_data_source_file c4ra10245b2.cif
_cod_data_source_block PB_9
_cod_original_sg_symbol_H-M 'C 2/c'
_cod_database_code 7218874

loop_
_symmetry_equiv_pos_as_xyz
'x, y, z'
'-x, y, -z+1/2'
'x+1/2, y+1/2, z'
'-x+1/2, y+1/2, -z+1/2'
'-x, -y, -z'
'x, -y, z-1/2'
'-x+1/2, -y+1/2, -z'
'x+1/2, -y+1/2, z-1/2'

loop_
_atom_site_label
_atom_site_type_symbol
_atom_site_fract_x
_atom_site_fract_y
_atom_site_fract_z
_atom_site_U_iso_or_equiv
_atom_site_adp_type
_atom_site_occupancy
_atom_site_symmetry_multiplicity
_atom_site_calc_flag
_atom_site_refinement_flags
N1 N 0.7599(2) 0.11000(19) 0.6386(2) 0.0580(9) Uani 1 1 d .
H1N H 0.813(3) 0.084(2) 0.649(3) 0.070 Uiso 1 1 d .
N2 N 0.6359(2) 0.18370(17) 0.5674(2) 0.0537(9) Uani 1 1 d .
N3 N 0.5796(2) 0.2394(2) 0.4183(3) 0.0639(10) Uani 1 1 d .
H3N H 0.547(3) 0.271(3) 0.377(3) 0.077 Uiso 1 1 d .
O1 O 0.52661(19) 0.07188(15) 0.4188(2) 0.0705(9) Uani 1 1 d .
C5 C 0.3092(3) 0.1736(3) 0.4423(3) 0.0768(13) Uani 1 1 d .
H5 H 0.2609 0.1975 0.4477 0.092 Uiso 1 1 calc R
C6 C 0.3926(3) 0.2130(3) 0.4691(3) 0.0685(12) Uani 1 1 d .
H6 H 0.3998 0.2638 0.4926 0.082 Uiso 1 1 calc R
C4 C 0.2991(3) 0.0989(3) 0.4077(3) 0.0782(14) Uani 1 1 d .
H4 H 0.2436 0.0719 0.3901 0.094 Uiso 1 1 calc R
C8 C 0.5564(3) 0.2242(2) 0.4915(3) 0.0595(11) Uani 1 1 d .
H8 H 0.5499 0.2752 0.5157 0.071 Uiso 1 1 calc R
C7 C 0.4653(3) 0.1784(2) 0.4617(3) 0.0557(10) Uani 1 1 d .
C20 C 0.6024(3) 0.1987(3) 0.7031(3) 0.0733(13) Uani 1 1 d .
H20 H 0.5502 0.2310 0.6736 0.088 Uiso 1 1 calc R
C19 C 0.6374(4) 0.1744(3) 0.7948(4) 0.0860(15) Uani 1 1 d .
H19 H 0.6075 0.1909 0.8279 0.103 Uiso 1 1 calc R
C3 C 0.3697(3) 0.0632(3) 0.3985(3) 0.0688(12) Uani 1 1 d .
H3 H 0.3616 0.0125 0.3745 0.083 Uiso 1 1 calc R
C21 C 0.6505(3) 0.1716(2) 0.6582(3) 0.0578(11) Uani 1 1 d .
C2 C 0.4526(3) 0.1025(2) 0.4249(3) 0.0583(11) Uani 1 1 d .
C9 C 0.6431(3) 0.1984(2) 0.4039(3) 0.0582(11) Uani 1 1 d .
C10 C 0.6488(3) 0.2086(3) 0.3224(3) 0.0709(12) Uani 1 1 d .
H10 H 0.6078 0.2425 0.2762 0.085 Uiso 1 1 calc R
C18 C 0.7151(4) 0.1266(3) 0.8388(3) 0.0854(14) Uani 1 1 d .
H18 H 0.7350 0.1110 0.9000 0.102 Uiso 1 1 calc R
C15 C 0.7031(3) 0.1454(2) 0.5582(3) 0.0530(10) Uani 1 1 d .
C16 C 0.7293(3) 0.1253(2) 0.7033(3) 0.0568(10) Uani 1 1 d .
C14 C 0.7083(3) 0.1482(2) 0.4733(3) 0.0539(10) Uani 1 1 d .
C17 C 0.7634(3) 0.1015(3) 0.7949(3) 0.0729(12) Uani 1 1 d .
H17 H 0.8164 0.0701 0.8249 0.087 Uiso 1 1 calc R
C11 C 0.7148(4) 0.1688(3) 0.3100(3) 0.0779(14) Uani 1 1 d .
H11 H 0.7175 0.1760 0.2550 0.094 Uiso 1 1 calc R
C1 C 0.5138(4) 0.0025(3) 0.3665(3) 0.0901(15) Uani 1 1 d .
H1A H 0.5061 -0.0414 0.3991 0.135 Uiso 1 1 calc R
H1B H 0.5675 -0.0061 0.3583 0.135 Uiso 1 1 calc R
H1C H 0.4593 0.0077 0.3066 0.135 Uiso 1 1 calc R
C13 C 0.7753(3) 0.1075(2) 0.4592(3) 0.0636(11) Uani 1 1 d .
H13 H 0.8174 0.0739 0.5050 0.076 Uiso 1 1 calc R
C12 C 0.7781(3) 0.1177(3) 0.3775(4) 0.0771(13) Uani 1 1 d .
H12 H 0.8217 0.0907 0.3671 0.093 Uiso 1 1 calc R
S1 S 0.5000 0.42343(9) 0.2500 0.0734(6) Uani 1 2 d S
O4 O 0.4792(2) 0.3735(2) 0.3106(3) 0.1005(12) Uani 1 1 d .
O3 O 0.58144(18) 0.47318(17) 0.3064(2) 0.0813(10) Uani 1 1 d .
O1W O 0.5512(6) 0.6211(4) 0.3719(7) 0.283(5) Uani 1 1 d .
H1W H 0.5647 0.5719 0.3496 0.424 Uiso 1 1 d R
H2W H 0.5404 0.6038 0.4224 0.424 Uiso 1 1 d R
O2W O 0.5183(6) 0.5690(7) 0.5251(6) 0.155(4) Uani 0.50 1 d P

loop_
_atom_site_aniso_label
_atom_site_aniso_U_11
_atom_site_aniso_U_22
_atom_site_aniso_U_33
_atom_site_aniso_U_23
_atom_site_aniso_U_13
_atom_site_aniso_U_12
N1 0.048(2) 0.055(2) 0.064(2) -0.0010(18) 0.022(2) -0.0042(16)
N2 0.0443(19) 0.0519(19) 0.058(2) -0.0056(16) 0.0189(16) -0.0051(16)
N3 0.057(2) 0.056(2) 0.068(3) 0.0146(17) 0.0218(19) 0.0012(18)
O1 0.0657(19) 0.0534(17) 0.089(2) -0.0151(15) 0.0349(16) -0.0080(14)
C5 0.054(3) 0.092(4) 0.082(3) 0.006(3) 0.031(2) 0.002(3)
C6 0.058(3) 0.068(3) 0.075(3) -0.003(2) 0.029(2) 0.002(2)
C4 0.058(3) 0.091(4) 0.079(3) 0.006(3) 0.028(2) -0.017(3)
C8 0.052(2) 0.047(2) 0.070(3) -0.001(2) 0.022(2) -0.0024(19)
C7 0.049(2) 0.052(2) 0.057(2) 0.0027(19) 0.0188(19) -0.001(2)
C20 0.056(3) 0.085(3) 0.077(3) -0.012(3) 0.030(2) -0.010(2)
C19 0.080(4) 0.110(4) 0.081(4) -0.022(3) 0.049(3) -0.015(3)
C3 0.062(3) 0.065(3) 0.073(3) 0.000(2) 0.027(2) -0.014(2)
C21 0.051(3) 0.059(3) 0.060(3) -0.011(2) 0.024(2) -0.012(2)
C2 0.060(3) 0.053(3) 0.058(3) 0.005(2) 0.025(2) -0.002(2)
C9 0.055(3) 0.051(2) 0.061(3) -0.005(2) 0.022(2) -0.016(2)
C10 0.064(3) 0.074(3) 0.063(3) 0.001(2) 0.022(2) -0.018(2)
C18 0.081(4) 0.110(4) 0.067(3) -0.002(3) 0.038(3) -0.017(3)
C15 0.043(2) 0.049(2) 0.056(3) -0.003(2) 0.015(2) -0.008(2)
C16 0.051(2) 0.057(3) 0.061(3) -0.005(2) 0.026(2) -0.012(2)
C14 0.052(2) 0.048(2) 0.058(3) -0.009(2) 0.023(2) -0.015(2)
C17 0.067(3) 0.076(3) 0.069(3) 0.004(2) 0.027(3) -0.009(2)
C11 0.090(4) 0.089(3) 0.057(3) -0.020(3) 0.037(3) -0.037(3)
C1 0.103(4) 0.086(4) 0.081(3) -0.019(3) 0.045(3) -0.007(3)
C13 0.061(3) 0.059(3) 0.069(3) -0.009(2) 0.029(2) -0.007(2)
C12 0.080(3) 0.078(3) 0.082(4) -0.024(3) 0.046(3) -0.014(3)
S1 0.0556(10) 0.0600(10) 0.0878(12) 0.000 0.0212(9) 0.000
O4 0.093(2) 0.088(2) 0.116(3) 0.040(2) 0.046(2) 0.0118(19)
O3 0.0505(17) 0.0678(19) 0.101(2) -0.0184(16) 0.0171(15) -0.0033(15)
O1W 0.304(9) 0.156(5) 0.430(13) -0.133(7) 0.211(10) -0.018(6)
O2W 0.102(6) 0.244(11) 0.100(6) -0.037(6) 0.033(5) 0.023(7)

loop_
_atom_type_symbol
_atom_type_description
_atom_type_scat_dispersion_real
_atom_type_scat_dispersion_imag
_atom_type_scat_source
C C 0.0033 0.0016 'International Tables Vol C Tables 4.2.6.8 and 6.1.1.4'
H H 0.0000 0.0000 'International Tables Vol C Tables 4.2.6.8 and 6.1.1.4'
N N 0.0061 0.0033 'International Tables Vol C Tables 4.2.6.8 and 6.1.1.4'
O O 0.0106 0.0060 'International Tables Vol C Tables 4.2.6.8 and 6.1.1.4'
S S 0.1246 0.1234 'International Tables Vol C Tables 4.2.6.8 and 6.1.1.4'

loop_
_geom_angle_atom_site_label_1
_geom_angle_atom_site_label_2
_geom_angle_atom_site_label_3
_geom_angle
_geom_angle_site_symmetry_1
_geom_angle_site_symmetry_3
C15 N1 C16 109.2(3) . .
C15 N1 H1N 123(3) . .
C16 N1 H1N 127(3) . .
C15 N2 C21 108.4(3) . .
C15 N2 C8 124.8(3) . .
C21 N2 C8 126.5(3) . .
C9 N3 C8 125.4(3) . .
C9 N3 H3N 116(3) . .
C8 N3 H3N 118(3) . .
C2 O1 C1 119.1(3) . .
C4 C5 C6 118.9(4) . .
C4 C5 H5 120.6 . .
C6 C5 H5 120.6 . .
C7 C6 C5 121.5(4) . .
C7 C6 H6 119.3 . .
C5 C6 H6 119.3 . .
C5 C4 C3 121.1(4) . .
C5 C4 H4 119.5 . .
C3 C4 H4 119.5 . .
N3 C8 N2 107.9(3) . .
N3 C8 C7 115.4(3) . .
N2 C8 C7 110.9(3) . .
N3 C8 H8 107.4 . .
N2 C8 H8 107.4 . .
C7 C8 H8 107.4 . .
C6 C7 C2 118.4(4) . .
C6 C7 C8 119.9(4) . .
C2 C7 C8 121.7(4) . .
C19 C20 C21 115.5(4) . .
C19 C20 H20 122.3 . .
C21 C20 H20 122.3 . .
C18 C19 C20 122.4(4) . .
C18 C19 H19 118.8 . .
C20 C19 H19 118.8 . .
C4 C3 C2 120.0(4) . .
C4 C3 H3 120.0 . .
C2 C3 H3 120.0 . .
C16 C21 C20 121.8(4) . .
C16 C21 N2 106.7(3) . .
C20 C21 N2 131.4(4) . .
O1 C2 C3 124.2(4) . .
O1 C2 C7 115.6(3) . .
C3 C2 C7 120.2(4) . .
N3 C9 C10 120.8(4) . .
N3 C9 C14 120.8(4) . .
C10 C9 C14 118.3(4) . .
C11 C10 C9 120.1(4) . .
C11 C10 H10 120.0 . .
C9 C10 H10 120.0 . .
C17 C18 C19 121.9(5) . .
C17 C18 H18 119.1 . .
C19 C18 H18 119.1 . .
N1 C15 N2 109.0(4) . .
N1 C15 C14 129.3(4) . .
N2 C15 C14 121.7(4) . .
C21 C16 C17 122.0(4) . .
C21 C16 N1 106.6(4) . .
C17 C16 N1 131.4(4) . .
C13 C14 C9 120.8(4) . .
C13 C14 C15 123.9(4) . .
C9 C14 C15 115.3(4) . .
C18 C17 C16 116.4(5) . .
C18 C17 H17 121.8 . .
C16 C17 H17 121.8 . .
C10 C11 C12 121.9(4) . .
C10 C11 H11 119.0 . .
C12 C11 H11 119.0 . .
O1 C1 H1A 109.5 . .
O1 C1 H1B 109.5 . .
H1A C1 H1B 109.5 . .
O1 C1 H1C 109.5 . .
H1A C1 H1C 109.5 . .
H1B C1 H1C 109.5 . .
C12 C13 C14 119.5(4) . .
C12 C13 H13 120.2 . .
C14 C13 H13 120.2 . .
C13 C12 C11 119.4(4) . .
C13 C12 H12 120.3 . .
C11 C12 H12 120.3 . .
O4 S1 O4 109.1(3) 2_655 .
O4 S1 O3 110.2(2) 2_655 2_655
O4 S1 O3 108.90(17) . 2_655
O4 S1 O3 108.91(17) 2_655 .
O4 S1 O3 110.2(2) . .
O3 S1 O3 109.6(2) 2_655 .
H1W O1W H2W 103.0 . .

loop_
_geom_bond_atom_site_label_1
_geom_bond_atom_site_label_2
_geom_bond_distance
_geom_bond_site_symmetry_2
N1 C15 1.333(5) .
N1 C16 1.397(5) .
N1 H1N 0.91(4) .
N2 C15 1.347(5) .
N2 C21 1.402(5) .
N2 C8 1.465(5) .
N3 C9 1.363(5) .
N3 C8 1.443(5) .
N3 H3N 0.82(4) .
O1 C2 1.365(5) .
O1 C1 1.414(5) .
C5 C4 1.368(6) .
C5 C6 1.388(6) .
C5 H5 0.9300 .
C6 C7 1.381(5) .
C6 H6 0.9300 .
C4 C3 1.375(6) .
C4 H4 0.9300 .
C8 C7 1.537(5) .
C8 H8 0.9800 .
C7 C2 1.397(5) .
C20 C19 1.386(7) .
C20 C21 1.387(6) .
C20 H20 0.9300 .
C19 C18 1.383(7) .
C19 H19 0.9300 .
C3 C2 1.381(5) .
C3 H3 0.9300 .
C21 C16 1.381(5) .
C9 C10 1.391(6) .
C9 C14 1.410(5) .
C10 C11 1.368(6) .
C10 H10 0.9300 .
C18 C17 1.367(6) .
C18 H18 0.9300 .
C15 C14 1.432(5) .
C16 C17 1.384(6) .
C14 C13 1.405(5) .
C17 H17 0.9300 .
C11 C12 1.394(7) .
C11 H11 0.9300 .
C1 H1A 0.9600 .
C1 H1B 0.9600 .
C1 H1C 0.9600 .
C13 C12 1.370(6) .
C13 H13 0.9300 .
C12 H12 0.9300 .
S1 O4 1.465(3) 2_655
S1 O4 1.465(3) .
S1 O3 1.468(3) 2_655
S1 O3 1.468(3) .
O1W H1W 0.9790 .
O1W H2W 0.9711 .
